data_4001612
loop_
_publ_author_name
'Sykora, Richard E.'
'Deakin, Laura'
'Mar, Arthur'
'Skanthakumar, S.'
'Soderholm, L.'
'Albrecht-Schmitt, Thomas E.'

_publ_section_title
;
 Isolation of Intermediate-Valent Ce(III)/Ce(IV) Hydrolysis Products in
 the Preparation of Cerium Iodates:&#x00A0; Electronic and Structural
 Aspects of Ce2(IO3)6(OHx) (x&#x2248; 0 and 0.44)
;
_journal_issue 7
_journal_name_full 'Chemistry of Materials'
_journal_page_first 1343
_journal_paper_doi 10.1021/cm035147e
_journal_volume 16
_journal_year 2004
_chemical_formula_sum 'Ce2 H0.5 I6 O19'
_chemical_formula_weight 1345.64
_chemical_name_systematic
; 
 ? 
;
_space_group_IT_number 62
_symmetry_cell_setting orthorhombic
_symmetry_space_group_name_Hall '-P 2ac 2n'
_symmetry_space_group_name_H-M 'P n m a'
_atom_sites_solution_hydrogens geom
_atom_sites_solution_primary direct
_atom_sites_solution_secondary difmap
_audit_creation_method SHELXL-97
_cell_angle_alpha 90.00
_cell_angle_beta 90.00
_cell_angle_gamma 90.00
_cell_formula_units_Z 4
_cell_length_a 6.8534(4)
_cell_length_b 16.9885(10)
_cell_length_c 14.2404(8)
_cell_measurement_reflns_used all
_cell_measurement_temperature 193(2)
_cell_measurement_theta_max 28.27
_cell_measurement_theta_min 1.87
_cell_volume 1658.00(17)
_computing_cell_refinement 'SMART, SAINT'
_computing_data_collection SMART
_computing_data_reduction SAINT
_computing_molecular_graphics 'SHELXP-97 (Sheldrick, 1997)'
_computing_publication_material 'SHELXCIF-97 (Sheldrick, 1997)'
_computing_structure_refinement 'SHELXL-97 (Sheldrick, 1997)'
_computing_structure_solution 'SHELXS-97 (Sheldrick, 1990)'
_diffrn_ambient_temperature 193(2)
_diffrn_measured_fraction_theta_full 1.000
_diffrn_measured_fraction_theta_max 1.000
_diffrn_measurement_device_type 'Bruker APEX'
_diffrn_measurement_method '0.3 wide w/ exposures'
_diffrn_radiation_monochromator graphite
_diffrn_radiation_source 'fine-focus sealed tube'
_diffrn_radiation_type MoK\a
_diffrn_radiation_wavelength 0.71073
_diffrn_reflns_av_R_equivalents 0.0276
_diffrn_reflns_av_sigmaI/netI 0.0161
_diffrn_reflns_limit_h_max 9
_diffrn_reflns_limit_h_min -9
_diffrn_reflns_limit_k_max 22
_diffrn_reflns_limit_k_min -22
_diffrn_reflns_limit_l_max 18
_diffrn_reflns_limit_l_min -18
_diffrn_reflns_number 15844
_diffrn_reflns_theta_full 28.27
_diffrn_reflns_theta_max 28.27
_diffrn_reflns_theta_min 1.87
_diffrn_standards_interval_count na
_diffrn_standards_interval_time na
_diffrn_standards_number na
_exptl_absorpt_coefficient_mu 16.694
_exptl_absorpt_correction_T_max '0.669891 ratio of min/max'
_exptl_absorpt_correction_T_min '0.669891 ratio of min/max'
_exptl_absorpt_correction_type 'analytical, multiscan (SADABS)'
_exptl_crystal_colour brown
_exptl_crystal_density_diffrn 5.391
_exptl_crystal_density_method 'not measured'
_exptl_crystal_description prism
_exptl_crystal_F_000 2344
_exptl_crystal_size_max 0.250
_exptl_crystal_size_mid 0.182
_exptl_crystal_size_min 0.152
_refine_diff_density_max 1.392
_refine_diff_density_min -1.229
_refine_diff_density_rms 0.247
_refine_ls_extinction_coef 0.00058(3)
_refine_ls_extinction_expression Fc^*^=kFc[1+0.001xFc^2^\l^3^/sin(2\q)]^-1/4^
_refine_ls_extinction_method SHELXL
_refine_ls_goodness_of_fit_ref 1.563
_refine_ls_hydrogen_treatment mixed
_refine_ls_matrix_type full
_refine_ls_number_parameters 131
_refine_ls_number_reflns 2119
_refine_ls_number_restraints 0
_refine_ls_restrained_S_all 1.563
_refine_ls_R_factor_all 0.0303
_refine_ls_R_factor_gt 0.0302
_refine_ls_shift/su_max 0.001
_refine_ls_shift/su_mean 0.000
_refine_ls_structure_factor_coef Fsqd
_refine_ls_weighting_details 'calc w=1/[\s^2^(Fo^2^)+(0.0000P)^2^+27.0233P] where P=(Fo^2^+2Fc^2^)/3'
_refine_ls_weighting_scheme calc
_refine_ls_wR_factor_gt 0.0646
_refine_ls_wR_factor_ref 0.0646
_reflns_number_gt 2117
_reflns_number_total 2119
_reflns_threshold_expression >2sigma(I)
_cod_data_source_file cm035147esi20040205_090253.cif
_cod_data_source_block facefinal
_cod_original_sg_symbol_H-M Pnma
_cod_original_formula_sum 'Ce2 I6 O19 H0.5'
_cod_database_code 4001612

loop_
_symmetry_equiv_pos_as_xyz
'x, y, z'
'-x+1/2, -y, z+1/2'
'-x, y+1/2, -z'
'x+1/2, -y+1/2, -z+1/2'
'-x, -y, -z'
'x-1/2, y, -z-1/2'
'x, -y-1/2, z'
'-x-1/2, y-1/2, z-1/2'

loop_
_atom_site_label
_atom_site_type_symbol
_atom_site_fract_x
_atom_site_fract_y
_atom_site_fract_z
_atom_site_U_iso_or_equiv
_atom_site_adp_type
_atom_site_occupancy
_atom_site_symmetry_multiplicity
_atom_site_calc_flag
_atom_site_refinement_flags
Ce1 Ce 0.20595(6) 0.37370(3) 0.93384(3) 0.01308(11) Uani 1 1 d .
I1 I 0.17340(7) 0.59638(3) 0.85432(3) 0.01206(12) Uani 1 1 d .
I2 I 0.72388(7) 0.46385(3) 0.86272(3) 0.01270(12) Uani 1 1 d .
I3 I 0.41580(9) 0.2500 1.12833(4) 0.01092(14) Uani 1 2 d S
I4 I 0.21078(10) 0.2500 0.70032(4) 0.01256(15) Uani 1 2 d S
O1 O 0.0887(8) 0.4934(3) 0.8507(4) 0.0156(11) Uani 1 1 d .
O2 O 0.1094(9) 0.6164(3) 0.7345(4) 0.0177(11) Uani 1 1 d .
O3 O -0.0303(8) 0.6391(3) 0.9142(4) 0.0183(11) Uani 1 1 d .
O4 O 0.4689(8) 0.4367(4) 0.8629(4) 0.0242(13) Uani 1 1 d .
O5 O 0.7338(9) 0.5094(3) 0.9767(4) 0.0192(12) Uani 1 1 d .
O6 O 0.8390(8) 0.3729(3) 0.9014(4) 0.0156(11) Uani 1 1 d .
O7 O 0.4327(8) 0.3305(3) 1.0446(4) 0.0165(11) Uani 1 1 d .
O8 O 0.6653(12) 0.2500 1.1663(6) 0.0188(16) Uani 1 2 d S
O9 O 0.1560(9) 0.3326(3) 0.7775(4) 0.0197(12) Uani 1 1 d .
O10 O -0.0175(12) 0.2500 0.6406(6) 0.027(2) Uani 1 2 d S
O11 O 0.1113(10) 0.2500 0.9504(5) 0.0087(13) Uani 1 2 d S

loop_
_atom_site_aniso_label
_atom_site_aniso_U_11
_atom_site_aniso_U_22
_atom_site_aniso_U_33
_atom_site_aniso_U_23
_atom_site_aniso_U_13
_atom_site_aniso_U_12
Ce1 0.0126(2) 0.0151(2) 0.01149(19) 0.00162(15) -0.00316(15) -0.00167(15)
I1 0.0106(2) 0.0144(2) 0.0112(2) -0.00001(16) -0.00031(16) -0.00120(17)
I2 0.0093(2) 0.0165(2) 0.0123(2) -0.00189(17) -0.00088(16) 0.00155(17)
I3 0.0100(3) 0.0131(3) 0.0097(3) 0.000 -0.0012(2) 0.000
I4 0.0096(3) 0.0187(3) 0.0093(3) 0.000 0.0006(2) 0.000
O1 0.015(3) 0.012(2) 0.019(3) 0.001(2) -0.005(2) -0.004(2)
O2 0.025(3) 0.021(3) 0.008(2) 0.002(2) 0.002(2) -0.004(2)
O3 0.016(3) 0.022(3) 0.017(3) -0.002(2) 0.006(2) 0.001(2)
O4 0.010(3) 0.039(4) 0.024(3) -0.012(3) 0.000(2) -0.001(2)
O5 0.023(3) 0.020(3) 0.014(3) -0.009(2) -0.001(2) 0.002(2)
O6 0.018(3) 0.011(2) 0.017(3) -0.003(2) 0.001(2) 0.004(2)
O7 0.017(3) 0.017(3) 0.016(3) 0.004(2) 0.001(2) -0.001(2)
O8 0.015(4) 0.022(4) 0.020(4) 0.000 -0.008(3) 0.000
O9 0.025(3) 0.019(3) 0.015(3) 0.001(2) 0.005(2) 0.009(2)
O10 0.010(4) 0.056(6) 0.014(4) 0.000 -0.008(3) 0.000
O11 0.011(3) 0.013(3) 0.003(3) 0.000 0.002(2) 0.000

loop_
_atom_type_symbol
_atom_type_description
_atom_type_scat_dispersion_real
_atom_type_scat_dispersion_imag
_atom_type_scat_source
O O 0.0106 0.0060 'International Tables Vol C Tables 4.2.6.8 and 6.1.1.4'
I I -0.4742 1.8119 'International Tables Vol C Tables 4.2.6.8 and 6.1.1.4'
Ce Ce -0.2486 2.6331 'International Tables Vol C Tables 4.2.6.8 and 6.1.1.4'

loop_
_geom_angle_atom_site_label_1
_geom_angle_atom_site_label_2
_geom_angle_atom_site_label_3
_geom_angle
_geom_angle_site_symmetry_1
_geom_angle_site_symmetry_3
O11 Ce1 O4 135.3(2) . .
O11 Ce1 O7 79.9(2) . .
O4 Ce1 O7 85.5(2) . .
O11 Ce1 O9 77.1(2) . .
O4 Ce1 O9 80.7(2) . .
O7 Ce1 O9 129.9(2) . .
O11 Ce1 O5 141.4(2) . 5_667
O4 Ce1 O5 73.5(2) . 5_667
O7 Ce1 O5 77.7(2) . 5_667
O9 Ce1 O5 140.6(2) . 5_667
O11 Ce1 O3 71.5(2) . 5_567
O4 Ce1 O3 142.5(2) . 5_567
O7 Ce1 O3 72.92(19) . 5_567
O9 Ce1 O3 136.5(2) . 5_567
O5 Ce1 O3 72.12(19) 5_667 5_567
O11 Ce1 O1 137.1(2) . .
O4 Ce1 O1 70.6(2) . .
O7 Ce1 O1 142.60(19) . .
O9 Ce1 O1 75.26(19) . .
O5 Ce1 O1 68.34(19) 5_667 .
O3 Ce1 O1 109.25(19) 5_567 .
O11 Ce1 O6 74.1(2) . 1_455
O4 Ce1 O6 133.3(2) . 1_455
O7 Ce1 O6 140.87(18) . 1_455
O9 Ce1 O6 71.66(19) . 1_455
O5 Ce1 O6 105.65(19) 5_667 1_455
O3 Ce1 O6 71.36(18) 5_567 1_455
O1 Ce1 O6 66.45(18) . 1_455
O3 I1 O2 100.7(3) . .
O3 I1 O1 98.8(3) . .
O2 I1 O1 94.4(2) . .
O5 I2 O4 98.3(3) . .
O5 I2 O6 94.3(3) . .
O4 I2 O6 101.7(3) . .
O8 I3 O7 97.9(3) . 7_565
O8 I3 O7 97.9(3) . .
O7 I3 O7 97.6(4) 7_565 .
O10 I4 O9 96.2(3) . .
O10 I4 O9 96.2(3) . 7_565
O9 I4 O9 100.8(4) . 7_565
I1 O1 Ce1 131.4(3) . .
I1 O3 Ce1 139.2(3) . 5_567
I2 O4 Ce1 150.1(4) . .
I2 O5 Ce1 147.5(3) . 5_667
I2 O6 Ce1 118.5(3) . 1_655
I3 O7 Ce1 129.6(3) . .
I4 O9 Ce1 140.2(3) . .
Ce1 O11 Ce1 143.6(3) . 7_565

loop_
_geom_bond_atom_site_label_1
_geom_bond_atom_site_label_2
_geom_bond_distance
_geom_bond_site_symmetry_2
Ce1 O11 2.212(2) .
Ce1 O4 2.327(6) .
Ce1 O7 2.332(5) .
Ce1 O9 2.358(6) .
Ce1 O5 2.395(6) 5_667
Ce1 O3 2.486(5) 5_567
Ce1 O1 2.486(5) .
Ce1 O6 2.557(6) 1_455
I1 O3 1.790(6) .
I1 O2 1.795(5) .
I1 O1 1.844(5) .
I2 O5 1.800(5) .
I2 O4 1.807(6) .
I2 O6 1.820(5) .
I3 O8 1.793(8) .
I3 O7 1.819(5) 7_565
I3 O7 1.819(5) .
I4 O10 1.781(8) .
I4 O9 1.822(6) .
I4 O9 1.822(6) 7_565
O3 Ce1 2.486(5) 5_567
O5 Ce1 2.395(6) 5_667
O6 Ce1 2.557(6) 1_655
O11 Ce1 2.212(2) 7_565
